data_2241165
loop_
_publ_author_name
'Khazhieva, Inna S.'
'Glukhareva, Tatiana V.'
'Slepukhin, Pavel A.'
'Morzherin, Yury Yu.'

_publ_section_title
;
 Crystal structure of
 1-methoxy-5-methyl-<i>N</i>-phenyl-1.2.3-triazole-4-carboxamide
;
_journal_issue 10
_journal_name_full 'Acta Crystallographica Section E'
_journal_page_first o798
_journal_paper_doi 10.1107/S2056989015017776
_journal_volume 71
_journal_year 2015
_chemical_formula_iupac 'C11 H12 N4 O2'
_chemical_formula_moiety 'C11 H12 N4 O2'
_chemical_formula_sum 'C11 H12 N4 O2'
_chemical_formula_weight 232.25
_chemical_melting_point 310
_chemical_name_systematic
;
1-Methoxy-5-methyl-<i>N</i>-phenyl-triazole-4-carboxamide
;
_space_group_crystal_system monoclinic
_space_group_IT_number 14
_space_group_name_Hall '-P 2ybc'
_space_group_name_H-M_alt 'P 1 21/c 1'
_symmetry_space_group_name_Hall '-P 2ybc'
_symmetry_space_group_name_H-M 'P 1 21/c 1'
_atom_sites_solution_hydrogens geom
_atom_sites_solution_primary direct
_atom_sites_solution_secondary difmap
_audit_creation_method Olex2
_cell_angle_alpha 90.00
_cell_angle_beta 100.367(12)
_cell_angle_gamma 90.00
_cell_formula_units_Z 4
_cell_length_a 11.4637(8)
_cell_length_b 6.4345(13)
_cell_length_c 15.822(3)
_cell_measurement_reflns_used 1077
_cell_measurement_temperature 295(2)
_cell_measurement_theta_max 26.42
_cell_measurement_theta_min 2.90
_cell_volume 1148.0(3)
_computing_cell_refinement
;
CrysAlis Pro (Agilent, 2006)
;
_computing_data_collection
;
CrysAlis Pro (Agilent, 2006)
;
_computing_data_reduction
;
CrysAlis Pro (Agilent, 2006)
;
_computing_molecular_graphics
;
publCIF (Westrip, 2010)
;
_computing_publication_material
;
publCIF (Westrip, 2010)
;
_computing_structure_refinement
;
SHELXS97 (Sheldrick, 2008)
;
_computing_structure_solution
;
SHELXS-97 (Sheldrick, 2008)
;
_diffrn_ambient_temperature 295(2)
_diffrn_measured_fraction_theta_full 0.976
_diffrn_measured_fraction_theta_max 0.976
_diffrn_measurement_device_type 'Agilent Xcalibur S CCD'
_diffrn_measurement_method 'omega scans'
_diffrn_radiation_monochromator graphite
_diffrn_radiation_source 'fine-focus sealed tube'
_diffrn_radiation_type MoK\a
_diffrn_radiation_wavelength 0.71073
_diffrn_reflns_av_R_equivalents 0.0400
_diffrn_reflns_av_sigmaI/netI 0.0684
_diffrn_reflns_limit_h_max 14
_diffrn_reflns_limit_h_min -7
_diffrn_reflns_limit_k_max 8
_diffrn_reflns_limit_k_min -5
_diffrn_reflns_limit_l_max 19
_diffrn_reflns_limit_l_min -19
_diffrn_reflns_number 7259
_diffrn_reflns_theta_full 26.42
_diffrn_reflns_theta_max 26.42
_diffrn_reflns_theta_min 2.90
_diffrn_standards_decay_% 0
_diffrn_standards_interval_count 0
_diffrn_standards_interval_time 0
_diffrn_standards_number 0
_exptl_absorpt_coefficient_mu 0.097
_exptl_absorpt_correction_type none
_exptl_crystal_colour colorless
_exptl_crystal_density_diffrn 1.344
_exptl_crystal_density_method 'not measured'
_exptl_crystal_description prism
_exptl_crystal_F_000 488
_exptl_crystal_size_max 0.21
_exptl_crystal_size_mid 0.16
_exptl_crystal_size_min 0.09
_refine_diff_density_max 0.432
_refine_diff_density_min -0.222
_refine_ls_extinction_method none
_refine_ls_goodness_of_fit_ref 1.000
_refine_ls_hydrogen_treatment mixed
_refine_ls_matrix_type full
_refine_ls_number_parameters 160
_refine_ls_number_reflns 2302
_refine_ls_number_restraints 0
_refine_ls_restrained_S_all 1.000
_refine_ls_R_factor_all 0.1296
_refine_ls_R_factor_gt 0.0547
_refine_ls_shift/su_max 0.000
_refine_ls_shift/su_mean 0.000
_refine_ls_structure_factor_coef Fsqd
_refine_ls_weighting_details 'calc w=1/[\s^2^(Fo^2^)+(0.0682P)^2^] where P=(Fo^2^+2Fc^2^)/3'
_refine_ls_weighting_scheme calc
_refine_ls_wR_factor_gt 0.1319
_refine_ls_wR_factor_ref 0.1474
_reflns_number_gt 1077
_reflns_number_total 2302
_reflns_threshold_expression I>2\s(I)
_cod_data_source_file hb7511sup1.cif
_cod_data_source_block I
_cod_database_code 2241165

loop_
_symmetry_equiv_pos_as_xyz
'x, y, z'
'-x, y+1/2, -z+1/2'
'-x, -y, -z'
'x, -y-1/2, z-1/2'

loop_
_atom_site_type_symbol
_atom_site_label
_atom_site_fract_x
_atom_site_fract_y
_atom_site_fract_z
_atom_site_U_iso_or_equiv
_atom_site_adp_type
_atom_site_calc_flag
_atom_site_refinement_flags
_atom_site_occupancy
_atom_site_symmetry_multiplicity
O O1 0.61315(16) 0.0563(3) 0.15704(14) 0.0777(7) Uani d . 1 1
C C8 0.7887(2) 0.1712(4) 0.24262(18) 0.0475(7) Uani d . 1 1
C C6 0.7399(2) -0.2566(4) 0.08075(18) 0.0496(7) Uani d . 1 1
C C7 0.7204(2) 0.0365(4) 0.17728(19) 0.0533(7) Uani d . 1 1
N N2 0.90562(18) 0.1400(4) 0.27423(17) 0.0605(7) Uani d . 1 1
N N4 0.8463(2) 0.3915(4) 0.33811(19) 0.0708(8) Uani d . 1 1
C C9 0.7489(2) 0.3375(4) 0.28291(19) 0.0553(8) Uani d . 1 1
N N1 0.7844(2) -0.1083(4) 0.14353(16) 0.0530(6) Uani d . 1 1
N N3 0.9416(2) 0.2771(4) 0.3343(2) 0.0759(8) Uani d . 1 1
O O2 0.8515(2) 0.5302(4) 0.40535(18) 0.0956(8) Uani d . 1 1
C C1 0.7975(2) -0.4450(5) 0.0824(2) 0.0589(8) Uani d . 1 1
H H1A 0.8634 -0.4721 0.1246 0.071 Uiso calc R 1 1
C C5 0.6434(3) -0.2172(5) 0.0169(2) 0.0641(8) Uani d . 1 1
H H5A 0.6049 -0.0896 0.0148 0.077 Uiso calc R 1 1
C C3 0.6605(3) -0.5520(6) -0.0411(2) 0.0809(10) Uani d . 1 1
H H3A 0.6331 -0.6524 -0.0821 0.097 Uiso calc R 1 1
C C2 0.7571(3) -0.5924(5) 0.0214(2) 0.0739(9) Uani d . 1 1
H H2A 0.7955 -0.7200 0.0225 0.089 Uiso calc R 1 1
C C4 0.6048(3) -0.3651(6) -0.0430(2) 0.0769(10) Uani d . 1 1
H H4A 0.5395 -0.3381 -0.0857 0.092 Uiso calc R 1 1
C C11 0.9070(4) 0.7045(6) 0.3901(3) 0.137(2) Uani d . 1 1
H H11A 0.8970 0.8073 0.4321 0.205 Uiso calc R 1 1
H H11B 0.8741 0.7551 0.3337 0.205 Uiso calc R 1 1
H H11C 0.9900 0.6765 0.3933 0.205 Uiso calc R 1 1
C C10 0.6343(3) 0.4512(5) 0.2740(2) 0.0818(10) Uani d . 1 1
H H10A 0.6298 0.5214 0.3268 0.123 Uiso calc R 1 1
H H10B 0.5699 0.3543 0.2609 0.123 Uiso calc R 1 1
H H10C 0.6292 0.5511 0.2284 0.123 Uiso calc R 1 1
H H1 0.858(2) -0.109(4) 0.1666(17) 0.048(8) Uiso d . 1 1

loop_
_atom_site_aniso_label
_atom_site_aniso_U_11
_atom_site_aniso_U_22
_atom_site_aniso_U_33
_atom_site_aniso_U_12
_atom_site_aniso_U_13
_atom_site_aniso_U_23
O1 0.0365(12) 0.1021(17) 0.0930(17) 0.0057(10) 0.0076(11) -0.0186(13)
C8 0.0393(15) 0.0458(16) 0.0589(18) 0.0007(12) 0.0134(13) 0.0056(14)
C6 0.0414(15) 0.0538(18) 0.0549(19) -0.0035(14) 0.0117(14) 0.0045(16)
C7 0.0418(16) 0.0582(18) 0.062(2) -0.0016(14) 0.0146(15) 0.0066(16)
N2 0.0444(14) 0.0516(15) 0.0836(19) -0.0032(11) 0.0062(13) -0.0019(14)
N4 0.0607(17) 0.0658(17) 0.089(2) -0.0011(13) 0.0206(15) -0.0268(16)
C9 0.0400(16) 0.065(2) 0.0624(19) -0.0028(14) 0.0117(15) -0.0013(16)
N1 0.0354(13) 0.0558(15) 0.0661(17) 0.0045(11) 0.0041(12) -0.0011(13)
N3 0.0465(15) 0.0710(17) 0.107(2) 0.0004(13) 0.0059(14) -0.0188(17)
O2 0.0967(18) 0.0961(18) 0.102(2) -0.0125(14) 0.0395(15) -0.0152(16)
C1 0.0573(17) 0.0563(19) 0.064(2) 0.0021(15) 0.0140(15) 0.0062(17)
C5 0.0512(18) 0.073(2) 0.067(2) 0.0069(15) 0.0089(16) 0.0035(19)
C3 0.077(2) 0.093(3) 0.075(3) -0.018(2) 0.018(2) -0.024(2)
C2 0.081(2) 0.061(2) 0.085(3) -0.0020(18) 0.030(2) -0.004(2)
C4 0.061(2) 0.098(3) 0.070(2) -0.005(2) 0.0055(17) -0.010(2)
C11 0.171(4) 0.055(2) 0.221(5) -0.019(2) 0.133(4) -0.005(3)
C10 0.0566(19) 0.098(2) 0.092(3) 0.0195(17) 0.0172(17) -0.016(2)

loop_
_atom_type_symbol
_atom_type_description
_atom_type_scat_dispersion_real
_atom_type_scat_dispersion_imag
_atom_type_scat_source
C C 0.0033 0.0016 'International Tables Vol C Tables 4.2.6.8 and 6.1.1.4'
H H 0.0000 0.0000 'International Tables Vol C Tables 4.2.6.8 and 6.1.1.4'
N N 0.0061 0.0033 'International Tables Vol C Tables 4.2.6.8 and 6.1.1.4'
O O 0.0106 0.0060 'International Tables Vol C Tables 4.2.6.8 and 6.1.1.4'

loop_
_geom_angle_atom_site_label_1
_geom_angle_atom_site_label_2
_geom_angle_atom_site_label_3
_geom_angle
N2 C8 C9 109.5(2)
N2 C8 C7 122.6(2)
C9 C8 C7 127.8(2)
C1 C6 C5 119.6(3)
C1 C6 N1 118.1(3)
C5 C6 N1 122.3(3)
O1 C7 N1 124.1(3)
O1 C7 C8 120.6(2)
N1 C7 C8 115.3(2)
N3 N2 C8 109.2(2)
N3 N4 C9 115.2(2)
N3 N4 O2 118.1(3)
C9 N4 O2 125.9(2)
N4 C9 C8 101.5(2)
N4 C9 C10 123.7(3)
C8 C9 C10 134.8(3)
C7 N1 C6 126.3(3)
C7 N1 H1 113.4(17)
C6 N1 H1 120.2(17)
N2 N3 N4 104.6(2)
C11 O2 N4 111.1(3)
C2 C1 C6 119.6(3)
C2 C1 H1A 120.2
C6 C1 H1A 120.2
C4 C5 C6 120.0(3)
C4 C5 H5A 120.0
C6 C5 H5A 120.0
C4 C3 C2 120.0(3)
C4 C3 H3A 120.0
C2 C3 H3A 120.0
C3 C2 C1 120.2(3)
C3 C2 H2A 119.9
C1 C2 H2A 119.9
C5 C4 C3 120.7(3)
C5 C4 H4A 119.6
C3 C4 H4A 119.6
O2 C11 H11A 109.5
O2 C11 H11B 109.5
H11A C11 H11B 109.5
O2 C11 H11C 109.5
H11A C11 H11C 109.5
H11B C11 H11C 109.5
C9 C10 H10A 109.5
C9 C10 H10B 109.5
H10A C10 H10B 109.5
C9 C10 H10C 109.5
H10A C10 H10C 109.5
H10B C10 H10C 109.5

loop_
_geom_bond_atom_site_label_1
_geom_bond_atom_site_label_2
_geom_bond_distance
O1 C7 1.220(3)
C8 N2 1.359(3)
C8 C9 1.365(3)
C8 C7 1.463(4)
C6 C1 1.379(4)
C6 C5 1.381(4)
C6 N1 1.405(3)
C7 N1 1.354(3)
N2 N3 1.308(3)
N4 N3 1.327(3)
N4 C9 1.334(3)
N4 O2 1.382(3)
C9 C10 1.488(4)
N1 H1 0.85(3)
O2 C11 1.333(4)
C1 C2 1.372(4)
C1 H1A 0.9300
C5 C4 1.359(4)
C5 H5A 0.9300
C3 C4 1.360(5)
C3 C2 1.370(5)
C3 H3A 0.9300
C2 H2A 0.9300
C4 H4A 0.9300
C11 H11A 0.9600
C11 H11B 0.9600
C11 H11C 0.9600
C10 H10A 0.9600
C10 H10B 0.9600
C10 H10C 0.9600

loop_
_geom_hbond_atom_site_label_D
_geom_hbond_atom_site_label_H
_geom_hbond_atom_site_label_A
_geom_hbond_site_symmetry_A
_geom_hbond_distance_DH
_geom_hbond_distance_HA
_geom_hbond_distance_DA
_geom_hbond_angle_DHA
N1 H1 N2 . 0.86(2) 2.33(3) 2.780(4) 113(2)
N1 H1 N3 2_745 0.86(2) 2.41(2) 3.184(3) 150(2)

_cod_database_fobs_code 2241165
